data_7011538
loop_
_publ_author_name
'Kontturi, Mervi'
'Vuokila-Laine, Eija'
'Per\"aniemi, Sirpa'
'Pakkanen, Tuula T.'
'Veps\"al\"ainen, Jouko J.'
'Ahlgr\'en, Markku'

_publ_section_title
;
 A structural study of bisphosphonate metal complexes. Alkaline earth
 metal complexes of (dichloromethylene)bisphosphonic acid P,P'-diethyl
 ester
;
_journal_issue 9
_journal_name_full 'Journal of the Chemical Society, Dalton Transactions'
_journal_page_first 1969
_journal_paper_doi 10.1039/b201124g
_journal_year 2002
_chemical_formula_moiety '[(H2O)2Ba{Cl2C(PO3Et)2}2Ba(H2O)2]n'
_chemical_formula_sum 'C10 H28 Ba2 Cl4 O16 P4'
_chemical_formula_weight 944.68
_space_group_IT_number 14
_symmetry_cell_setting monoclinic
_symmetry_space_group_name_Hall '-P 2ybc'
_symmetry_space_group_name_H-M 'P 1 21/c 1'
_atom_sites_solution_hydrogens geom
_atom_sites_solution_primary direct
_atom_sites_solution_secondary difmap
_audit_creation_method SHELXL-97
_cell_angle_alpha 90.00
_cell_angle_beta 93.297(4)
_cell_angle_gamma 90.00
_cell_formula_units_Z 4
_cell_length_a 25.0009(10)
_cell_length_b 6.9490(4)
_cell_length_c 17.3764(15)
_cell_measurement_temperature 120(2)
_cell_measurement_theta_max 25.00
_cell_measurement_theta_min 2.45
_cell_volume 3013.8(3)
_computing_cell_refinement 'Denzo, Scalepack (Otwinowski & Minor, 1997)'
_computing_data_collection 'collect (Nonius, 1999)'
_computing_data_reduction 'Denzo, Scalepack'
_computing_structure_refinement 'SHELXL-97 (Sheldrick, 1997)'
_computing_structure_solution 'SHELXS-97 (Sheldrick, 1990)'
_diffrn_ambient_temperature 120(2)
_diffrn_measured_fraction_theta_full 0.985
_diffrn_measured_fraction_theta_max 0.985
_diffrn_measurement_device_type 'Nonius Kappa CCD'
_diffrn_measurement_method phi-scan
_diffrn_radiation_monochromator graphite
_diffrn_radiation_source 'fine-focus sealed tube'
_diffrn_radiation_type MoK\a
_diffrn_radiation_wavelength 0.71073
_diffrn_reflns_av_R_equivalents 0.0776
_diffrn_reflns_av_sigmaI/netI 0.0658
_diffrn_reflns_limit_h_max 29
_diffrn_reflns_limit_h_min -29
_diffrn_reflns_limit_k_max 8
_diffrn_reflns_limit_k_min -8
_diffrn_reflns_limit_l_max 20
_diffrn_reflns_limit_l_min -20
_diffrn_reflns_number 33369
_diffrn_reflns_theta_full 25.00
_diffrn_reflns_theta_max 25.00
_diffrn_reflns_theta_min 2.45
_exptl_absorpt_coefficient_mu 3.226
_exptl_absorpt_correction_T_max 0.7386
_exptl_absorpt_correction_T_min 0.5647
_exptl_absorpt_correction_type semiempirical
_exptl_crystal_colour colourless
_exptl_crystal_density_diffrn 2.082
_exptl_crystal_density_meas 2.074(68)
_exptl_crystal_density_method flotation
_exptl_crystal_description needle
_exptl_crystal_F_000 1824
_exptl_crystal_size_max 0.20
_exptl_crystal_size_mid 0.10
_exptl_crystal_size_min 0.10
_refine_diff_density_max 2.031
_refine_diff_density_min -1.028
_refine_diff_density_rms 0.196
_refine_ls_extinction_coef 0.00081(13)
_refine_ls_extinction_expression Fc^*^=kFc[1+0.001xFc^2^\l^3^/sin(2\q)]^-1/4^
_refine_ls_extinction_method SHELXL
_refine_ls_goodness_of_fit_ref 1.351
_refine_ls_hydrogen_treatment constr
_refine_ls_matrix_type full
_refine_ls_number_parameters 330
_refine_ls_number_reflns 5229
_refine_ls_number_restraints 0
_refine_ls_restrained_S_all 1.351
_refine_ls_R_factor_all 0.0799
_refine_ls_R_factor_gt 0.0533
_refine_ls_shift/su_max 0.000
_refine_ls_shift/su_mean 0.000
_refine_ls_structure_factor_coef Fsqd
_refine_ls_weighting_details 'calc w=1/[\s^2^(Fo^2^)+(0.0300P)^2^+10.0000P] where P=(Fo^2^+2Fc^2^)/3'
_refine_ls_weighting_scheme calc
_refine_ls_wR_factor_gt 0.1053
_refine_ls_wR_factor_ref 0.1127
_reflns_number_gt 4017
_reflns_number_total 5229
_reflns_threshold_expression >2sigma(I)
_cod_data_source_file b201124g.txt
_cod_data_source_block Structure_5
_cod_original_sg_symbol_H-M P21/c
_cod_database_code 7011538

loop_
_symmetry_equiv_pos_as_xyz
'x, y, z'
'-x, y+1/2, -z+1/2'
'-x, -y, -z'
'x, -y-1/2, z-1/2'

loop_
_atom_site_label
_atom_site_type_symbol
_atom_site_fract_x
_atom_site_fract_y
_atom_site_fract_z
_atom_site_U_iso_or_equiv
_atom_site_adp_type
_atom_site_occupancy
_atom_site_symmetry_multiplicity
_atom_site_calc_flag
_atom_site_refinement_flags
_atom_site_disorder_assembly
_atom_site_disorder_group
_atom_site_attached_hydrogens
Ba1 Ba 0.23182(2) 0.68001(7) 0.17757(3) 0.02010(17) Uani 1 1 d . . . 0
Ba2 Ba 0.27393(2) 0.25937(7) -0.00682(3) 0.02007(17) Uani 1 1 d . . . 0
Cl1 Cl 0.07612(9) -0.0148(3) 0.15703(13) 0.0309(5) Uani 1 1 d . . . 0
Cl2 Cl 0.08838(9) 0.3292(3) 0.06395(13) 0.0313(5) Uani 1 1 d . . . 0
Cl3 Cl 0.43053(9) 0.9359(3) 0.00630(13) 0.0300(5) Uani 1 1 d . . . 0
Cl4 Cl 0.41659(9) 0.5926(3) 0.09858(12) 0.0286(5) Uani 1 1 d . . . 0
P1 P 0.17920(9) 0.2046(3) 0.16781(13) 0.0215(5) Uani 1 1 d . . . 0
P2 P 0.14323(9) -0.0276(3) 0.02093(13) 0.0223(5) Uani 1 1 d . . . 0
P3 P 0.36467(9) 0.9546(3) 0.14477(13) 0.0222(5) Uani 1 1 d . . . 0
P4 P 0.32494(9) 0.7329(3) -0.00079(13) 0.0204(5) Uani 1 1 d . . . 0
O11 O 0.2162(2) 0.3132(8) 0.1185(3) 0.0227(13) Uani 1 1 d . . . 0
O12 O 0.1996(2) 0.0375(8) 0.2132(3) 0.0255(14) Uani 1 1 d . . . 0
O13 O 0.1558(2) 0.3660(8) 0.2214(3) 0.0245(13) Uani 1 1 d . . . 0
O21 O 0.1767(2) 0.0981(9) -0.0252(3) 0.0286(14) Uani 1 1 d . . . 0
O22 O 0.1665(2) -0.2076(7) 0.0556(3) 0.0235(13) Uani 1 1 d . . . 0
O23 O 0.0893(2) -0.0656(8) -0.0283(3) 0.0272(14) Uani 1 1 d . . . 0
O31 O 0.3321(2) 0.8312(8) 0.1934(3) 0.0238(13) Uani 1 1 d . . . 0
O32 O 0.3410(2) 1.1357(8) 0.1114(3) 0.0233(13) Uani 1 1 d . . . 0
O33 O 0.4202(2) 0.9922(8) 0.1906(3) 0.0250(14) Uani 1 1 d . . . 0
O41 O 0.2870(2) 0.6359(8) 0.0500(3) 0.0239(13) Uani 1 1 d . . . 0
O42 O 0.3072(2) 0.9059(8) -0.0468(3) 0.0228(13) Uani 1 1 d . . . 0
O43 O 0.3445(2) 0.5614(7) -0.0532(3) 0.0212(13) Uani 1 1 d . . . 0
O1 O 0.2288(2) 0.7177(8) 0.3340(3) 0.0317(15) Uani 1 1 d . . . 2
O2 O 0.3218(2) 0.4300(8) 0.2216(3) 0.0295(14) Uani 1 1 d . . . 2
O3 O 0.1876(2) 0.5091(8) -0.0558(3) 0.0249(14) Uani 1 1 d . . . 2
O4 O 0.2704(2) 0.2772(8) -0.1660(3) 0.0305(15) Uani 1 1 d . . . 2
C1 C 0.1224(3) 0.1231(12) 0.1032(5) 0.0228(19) Uani 1 1 d . . . 0
C2 C 0.3837(3) 0.8041(12) 0.0627(5) 0.023(2) Uani 1 1 d . . . 0
C13 C 0.1293(4) 0.3275(13) 0.2919(5) 0.032(2) Uani 1 1 d . . . 0
H13A H 0.1493 0.3899 0.3360 0.038 Uiso 1 1 calc R . . 0
H13B H 0.1286 0.1872 0.3016 0.038 Uiso 1 1 calc R . . 0
C14 C 0.0726(4) 0.4047(16) 0.2847(6) 0.046(3) Uani 1 1 d . . . 0
H14A H 0.0735 0.5450 0.2791 0.069 Uiso 1 1 calc R . . 0
H14B H 0.0540 0.3710 0.3309 0.069 Uiso 1 1 calc R . . 0
H14C H 0.0536 0.3481 0.2393 0.069 Uiso 1 1 calc R . . 0
C23 C 0.0546(4) -0.2296(12) -0.0183(5) 0.030(2) Uani 1 1 d . . . 0
H23A H 0.0187 -0.1845 -0.0053 0.036 Uiso 1 1 calc R . . 0
H23B H 0.0695 -0.3104 0.0247 0.036 Uiso 1 1 calc R . . 0
C24 C 0.0499(4) -0.3473(13) -0.0916(5) 0.031(2) Uani 1 1 d . . . 0
H24A H 0.0307 -0.2727 -0.1324 0.047 Uiso 1 1 calc R . . 0
H24B H 0.0301 -0.4660 -0.0824 0.047 Uiso 1 1 calc R . . 0
H24C H 0.0858 -0.3795 -0.1076 0.047 Uiso 1 1 calc R . . 0
C33 C 0.4526(3) 1.1623(12) 0.1795(5) 0.027(2) Uani 1 1 d . . . 0
H33A H 0.4416 1.2674 0.2137 0.032 Uiso 1 1 calc R . . 0
H33B H 0.4478 1.2070 0.1254 0.032 Uiso 1 1 calc R . . 0
C34 C 0.5094(3) 1.1097(14) 0.1981(6) 0.036(2) Uani 1 1 d . . . 0
H34A H 0.5133 1.0602 0.2509 0.053 Uiso 1 1 calc R . . 0
H34B H 0.5321 1.2237 0.1935 0.053 Uiso 1 1 calc R . . 0
H34C H 0.5204 1.0104 0.1621 0.053 Uiso 1 1 calc R . . 0
C43 C 0.3755(4) 0.5821(13) -0.1205(5) 0.029(2) Uani 1 1 d . . . 0
H43A H 0.3903 0.7139 -0.1227 0.035 Uiso 1 1 calc R . . 0
H43B H 0.3523 0.5598 -0.1678 0.035 Uiso 1 1 calc R . . 0
C44 C 0.4201(4) 0.4377(15) -0.1153(6) 0.050(3) Uani 1 1 d . . . 0
H44A H 0.4418 0.4572 -0.0671 0.075 Uiso 1 1 calc R . . 0
H44B H 0.4426 0.4540 -0.1592 0.075 Uiso 1 1 calc R . . 0
H44C H 0.4050 0.3075 -0.1160 0.075 Uiso 1 1 calc R . . 0

loop_
_atom_site_aniso_label
_atom_site_aniso_U_11
_atom_site_aniso_U_22
_atom_site_aniso_U_33
_atom_site_aniso_U_23
_atom_site_aniso_U_13
_atom_site_aniso_U_12
Ba1 0.0274(3) 0.0162(3) 0.0169(3) -0.0005(2) 0.0020(2) 0.0000(2)
Ba2 0.0268(3) 0.0166(3) 0.0168(3) 0.0002(2) 0.0018(2) -0.0001(2)
Cl1 0.0343(13) 0.0296(12) 0.0296(13) -0.0003(10) 0.0092(10) -0.0087(10)
Cl2 0.0318(13) 0.0251(12) 0.0365(14) 0.0020(10) -0.0023(10) 0.0047(10)
Cl3 0.0329(13) 0.0311(13) 0.0266(13) -0.0001(10) 0.0075(10) -0.0090(10)
Cl4 0.0366(13) 0.0220(11) 0.0271(13) 0.0020(9) 0.0000(10) 0.0071(10)
P1 0.0266(13) 0.0164(12) 0.0217(13) 0.0001(9) 0.0027(10) 0.0012(9)
P2 0.0253(13) 0.0221(12) 0.0196(13) 0.0023(10) 0.0007(10) -0.0023(10)
P3 0.0283(13) 0.0198(12) 0.0183(12) 0.0006(9) -0.0015(10) -0.0015(10)
P4 0.0268(13) 0.0176(12) 0.0170(12) -0.0016(9) 0.0020(9) -0.0004(10)
O11 0.031(3) 0.022(3) 0.015(3) -0.003(2) 0.001(2) -0.006(3)
O12 0.035(4) 0.018(3) 0.023(3) -0.002(3) 0.000(3) 0.005(3)
O13 0.035(3) 0.020(3) 0.019(3) 0.002(2) 0.007(3) 0.004(3)
O21 0.034(4) 0.032(4) 0.020(3) 0.001(3) 0.005(3) -0.011(3)
O22 0.034(3) 0.015(3) 0.022(3) -0.005(2) -0.001(3) 0.005(2)
O23 0.025(3) 0.025(3) 0.031(4) 0.000(3) -0.007(3) -0.006(3)
O31 0.035(4) 0.021(3) 0.016(3) 0.000(2) 0.005(3) -0.008(3)
O32 0.030(3) 0.018(3) 0.021(3) 0.000(2) -0.004(3) 0.003(3)
O33 0.030(3) 0.019(3) 0.025(4) 0.005(3) -0.006(3) -0.007(3)
O41 0.023(3) 0.026(3) 0.023(3) -0.007(3) 0.003(3) -0.002(3)
O42 0.028(3) 0.021(3) 0.019(3) 0.003(3) -0.002(2) 0.002(3)
O43 0.030(3) 0.020(3) 0.014(3) 0.006(2) 0.007(2) 0.002(3)
O1 0.040(4) 0.028(4) 0.027(4) 0.001(3) 0.001(3) 0.003(3)
O2 0.033(4) 0.028(4) 0.028(4) -0.001(3) -0.002(3) 0.001(3)
O3 0.029(3) 0.020(3) 0.025(4) 0.002(3) -0.002(3) 0.004(3)
O4 0.040(4) 0.028(4) 0.023(4) 0.001(3) -0.001(3) 0.001(3)
C1 0.030(5) 0.016(4) 0.022(5) 0.008(4) 0.002(4) 0.001(4)
C2 0.028(5) 0.017(4) 0.024(5) 0.002(4) 0.003(4) -0.001(4)
C13 0.049(6) 0.033(5) 0.014(5) -0.005(4) 0.014(4) -0.009(5)
C14 0.036(6) 0.059(7) 0.045(7) -0.018(6) 0.016(5) 0.002(5)
C23 0.036(5) 0.019(5) 0.034(6) 0.007(4) -0.004(4) -0.005(4)
C24 0.034(6) 0.024(5) 0.036(6) -0.004(4) 0.001(4) -0.002(4)
C33 0.032(5) 0.018(5) 0.030(5) 0.002(4) -0.001(4) -0.009(4)
C34 0.027(5) 0.040(6) 0.039(6) 0.004(5) 0.000(4) -0.003(5)
C43 0.047(6) 0.031(5) 0.011(5) -0.002(4) 0.013(4) 0.001(5)
C44 0.070(8) 0.048(7) 0.036(6) 0.018(5) 0.021(5) 0.019(6)

loop_
_atom_type_symbol
_atom_type_description
_atom_type_scat_dispersion_real
_atom_type_scat_dispersion_imag
_atom_type_scat_source
C C 0.0033 0.0016 'International Tables Vol C Tables 4.2.6.8 and 6.1.1.4'
H H 0.0000 0.0000 'International Tables Vol C Tables 4.2.6.8 and 6.1.1.4'
O O 0.0106 0.0060 'International Tables Vol C Tables 4.2.6.8 and 6.1.1.4'
P P 0.1023 0.0942 'International Tables Vol C Tables 4.2.6.8 and 6.1.1.4'
Cl Cl 0.1484 0.1585 'International Tables Vol C Tables 4.2.6.8 and 6.1.1.4'
Ba Ba -0.3244 2.2819 'International Tables Vol C Tables 4.2.6.8 and 6.1.1.4'

loop_
_geom_angle_atom_site_label_1
_geom_angle_atom_site_label_2
_geom_angle_atom_site_label_3
_geom_angle
_geom_angle_site_symmetry_1
_geom_angle_site_symmetry_3
_geom_angle_publ_flag
O12 Ba1 O41 117.88(17) 1_565 . ?
O12 Ba1 O22 74.91(16) 1_565 1_565 ?
O41 Ba1 O22 72.80(16) . 1_565 ?
O12 Ba1 O31 84.63(17) 1_565 . ?
O41 Ba1 O31 67.31(16) . . ?
O22 Ba1 O31 118.56(16) 1_565 . ?
O12 Ba1 O1 70.00(17) 1_565 . ?
O41 Ba1 O1 150.76(17) . . ?
O22 Ba1 O1 134.28(16) 1_565 . ?
O31 Ba1 O1 86.57(17) . . ?
O12 Ba1 O11 153.73(16) 1_565 . ?
O41 Ba1 O11 70.03(16) . . ?
O22 Ba1 O11 84.82(16) 1_565 . ?
O31 Ba1 O11 120.23(16) . . ?
O1 Ba1 O11 116.44(17) . . ?
O12 Ba1 O2 136.62(17) 1_565 . ?
O41 Ba1 O2 73.95(16) . . ?
O22 Ba1 O2 142.97(16) 1_565 . ?
O31 Ba1 O2 60.60(16) . . ?
O1 Ba1 O2 82.02(16) . . ?
O11 Ba1 O2 68.79(16) . . ?
O12 Ba1 O13 114.06(16) 1_565 . ?
O41 Ba1 O13 118.99(15) . . ?
O22 Ba1 O13 92.61(16) 1_565 . ?
O31 Ba1 O13 147.57(16) . . ?
O1 Ba1 O13 76.41(16) . . ?
O11 Ba1 O13 49.48(15) . . ?
O2 Ba1 O13 89.48(15) . . ?
O12 Ba1 P1 138.84(12) 1_565 . ?
O41 Ba1 P1 93.48(12) . . ?
O22 Ba1 P1 91.47(12) 1_565 . ?
O31 Ba1 P1 134.46(12) . . ?
O1 Ba1 P1 96.04(13) . . ?
O11 Ba1 P1 23.45(11) . . ?
O2 Ba1 P1 74.72(12) . . ?
O13 Ba1 P1 26.41(10) . . ?
O12 Ba1 Ba2 147.83(12) 1_565 . ?
O41 Ba1 Ba2 35.89(11) . . ?
O22 Ba1 Ba2 77.67(11) 1_565 . ?
O31 Ba1 Ba2 94.06(11) . . ?
O1 Ba1 Ba2 142.12(12) . . ?
O11 Ba1 Ba2 34.17(11) . . ?
O2 Ba1 Ba2 65.84(11) . . ?
O13 Ba1 Ba2 83.50(10) . . ?
P1 Ba1 Ba2 57.62(4) . . ?
O21 Ba2 O42 83.09(17) . 1_545 ?
O21 Ba2 O11 68.38(16) . . ?
O42 Ba2 O11 121.32(16) 1_545 . ?
O21 Ba2 O32 118.34(17) . 1_545 ?
O42 Ba2 O32 73.76(16) 1_545 1_545 ?
O11 Ba2 O32 76.71(16) . 1_545 ?
O21 Ba2 O4 85.59(17) . . ?
O42 Ba2 O4 77.03(16) 1_545 . ?
O11 Ba2 O4 144.18(17) . . ?
O32 Ba2 O4 138.88(17) 1_545 . ?
O21 Ba2 O41 121.20(16) . . ?
O42 Ba2 O41 155.15(16) 1_545 . ?
O11 Ba2 O41 69.24(15) . . ?
O32 Ba2 O41 88.56(16) 1_545 . ?
O4 Ba2 O41 107.81(16) . . ?
O21 Ba2 O3 63.53(17) . . ?
O42 Ba2 O3 135.60(16) 1_545 . ?
O11 Ba2 O3 74.18(16) . . ?
O32 Ba2 O3 147.11(16) 1_545 . ?
O4 Ba2 O3 72.26(16) . . ?
O41 Ba2 O3 67.04(16) . . ?
O21 Ba2 O43 146.71(17) . . ?
O42 Ba2 O43 112.81(15) 1_545 . ?
O11 Ba2 O43 119.14(15) . . ?
O32 Ba2 O43 94.60(16) 1_545 . ?
O4 Ba2 O43 70.90(16) . . ?
O41 Ba2 O43 50.20(15) . . ?
O3 Ba2 O43 86.48(15) . . ?
O21 Ba2 P4 135.85(14) . . ?
O42 Ba2 P4 137.78(12) 1_545 . ?
O11 Ba2 P4 93.21(12) . . ?
O32 Ba2 P4 93.80(12) 1_545 . ?
O4 Ba2 P4 88.76(13) . . ?
O41 Ba2 P4 23.97(11) . . ?
O3 Ba2 P4 73.04(12) . . ?
O43 Ba2 P4 26.41(11) . . ?
O21 Ba2 Ba1 96.24(12) . . ?
O42 Ba2 Ba1 149.55(11) 1_545 . ?
O11 Ba2 Ba1 35.04(11) . . ?
O32 Ba2 Ba1 80.04(11) 1_545 . ?
O4 Ba2 Ba1 133.38(12) . . ?
O41 Ba2 Ba1 34.23(11) . . ?
O3 Ba2 Ba1 67.35(11) . . ?
O43 Ba2 Ba1 84.15(10) . . ?
P4 Ba2 Ba1 58.18(4) . . ?
O12 P1 O11 119.7(3) . . ?
O12 P1 O13 111.7(3) . . ?
O11 P1 O13 103.9(3) . . ?
O12 P1 C1 108.2(4) . . ?
O11 P1 C1 106.5(3) . . ?
O13 P1 C1 106.0(3) . . ?
O12 P1 Ba1 126.1(2) . . ?
O11 P1 Ba1 47.3(2) . . ?
O13 P1 Ba1 57.6(2) . . ?
C1 P1 Ba1 125.7(3) . . ?
O21 P2 O22 119.7(3) . . ?
O21 P2 O23 107.3(3) . . ?
O22 P2 O23 112.3(3) . . ?
O21 P2 C1 106.0(4) . . ?
O22 P2 C1 106.2(3) . . ?
O23 P2 C1 104.0(4) . . ?
O31 P3 O32 119.5(3) . . ?
O31 P3 O33 107.7(3) . . ?
O32 P3 O33 111.9(3) . . ?
O31 P3 C2 106.6(3) . . ?
O32 P3 C2 106.9(4) . . ?
O33 P3 C2 102.9(4) . . ?
O41 P4 O42 120.0(3) . . ?
O41 P4 O43 103.1(3) . . ?
O42 P4 O43 112.7(3) . . ?
O41 P4 C2 106.1(4) . . ?
O42 P4 C2 107.7(3) . . ?
O43 P4 C2 106.3(3) . . ?
O41 P4 Ba2 49.9(2) . . ?
O42 P4 Ba2 129.6(2) . . ?
O43 P4 Ba2 53.68(19) . . ?
C2 P4 Ba2 122.6(3) . . ?
P1 O11 Ba2 139.9(3) . . ?
P1 O11 Ba1 109.3(3) . . ?
Ba2 O11 Ba1 110.79(18) . . ?
P1 O12 Ba1 134.5(3) . 1_545 ?
C13 O13 P1 124.5(5) . . ?
C13 O13 Ba1 132.1(5) . . ?
P1 O13 Ba1 96.0(2) . . ?
P2 O21 Ba2 136.1(3) . . ?
P2 O22 Ba1 139.4(3) . 1_545 ?
C23 O23 P2 124.4(5) . . ?
P3 O31 Ba1 134.5(3) . . ?
P3 O32 Ba2 140.7(3) . 1_565 ?
C33 O33 P3 123.1(5) . . ?
P4 O41 Ba1 143.8(3) . . ?
P4 O41 Ba2 106.2(3) . . ?
Ba1 O41 Ba2 109.88(18) . . ?
P4 O42 Ba2 132.8(3) . 1_565 ?
C43 O43 P4 125.7(5) . . ?
C43 O43 Ba2 131.4(5) . . ?
P4 O43 Ba2 99.9(2) . . ?
Cl2 C1 Cl1 108.6(4) . . ?
Cl2 C1 P1 108.6(4) . . ?
Cl1 C1 P1 110.0(4) . . ?
Cl2 C1 P2 107.7(4) . . ?
Cl1 C1 P2 108.3(4) . . ?
P1 C1 P2 113.5(4) . . ?
Cl4 C2 Cl3 107.9(4) . . ?
Cl4 C2 P3 109.3(4) . . ?
Cl3 C2 P3 109.4(4) . . ?
Cl4 C2 P4 108.8(4) . . ?
Cl3 C2 P4 109.1(4) . . ?
P3 C2 P4 112.3(4) . . ?
O13 C13 C14 109.6(8) . . ?
O13 C13 H13A 109.7 . . ?
C14 C13 H13A 109.7 . . ?
O13 C13 H13B 109.7 . . ?
C14 C13 H13B 109.7 . . ?
H13A C13 H13B 108.2 . . ?
C13 C14 H14A 109.5 . . ?
C13 C14 H14B 109.5 . . ?
H14A C14 H14B 109.5 . . ?
C13 C14 H14C 109.5 . . ?
H14A C14 H14C 109.5 . . ?
H14B C14 H14C 109.5 . . ?
O23 C23 C24 110.1(7) . . ?
O23 C23 H23A 109.6 . . ?
C24 C23 H23A 109.6 . . ?
O23 C23 H23B 109.6 . . ?
C24 C23 H23B 109.6 . . ?
H23A C23 H23B 108.2 . . ?
C23 C24 H24A 109.5 . . ?
C23 C24 H24B 109.5 . . ?
H24A C24 H24B 109.5 . . ?
C23 C24 H24C 109.5 . . ?
H24A C24 H24C 109.5 . . ?
H24B C24 H24C 109.5 . . ?
O33 C33 C34 107.7(7) . . ?
O33 C33 H33A 110.2 . . ?
C34 C33 H33A 110.2 . . ?
O33 C33 H33B 110.2 . . ?
C34 C33 H33B 110.2 . . ?
H33A C33 H33B 108.5 . . ?
C33 C34 H34A 109.5 . . ?
C33 C34 H34B 109.5 . . ?
H34A C34 H34B 109.5 . . ?
C33 C34 H34C 109.5 . . ?
H34A C34 H34C 109.5 . . ?
H34B C34 H34C 109.5 . . ?
O43 C43 C44 108.4(7) . . ?
O43 C43 H43A 110.0 . . ?
C44 C43 H43A 110.0 . . ?
O43 C43 H43B 110.0 . . ?
C44 C43 H43B 110.0 . . ?
H43A C43 H43B 108.4 . . ?
C43 C44 H44A 109.5 . . ?
C43 C44 H44B 109.5 . . ?
H44A C44 H44B 109.5 . . ?
C43 C44 H44C 109.5 . . ?
H44A C44 H44C 109.5 . . ?
H44B C44 H44C 109.5 . . ?

loop_
_geom_bond_atom_site_label_1
_geom_bond_atom_site_label_2
_geom_bond_distance
_geom_bond_site_symmetry_2
_geom_bond_publ_flag
Ba1 O12 2.694(5) 1_565 ?
Ba1 O41 2.695(5) . ?
Ba1 O22 2.715(6) 1_565 ?
Ba1 O31 2.718(5) . ?
Ba1 O1 2.736(6) . ?
Ba1 O11 2.767(5) . ?
Ba1 O2 2.910(6) . ?
Ba1 O13 3.020(5) . ?
Ba1 P1 3.556(2) . ?
Ba1 Ba2 4.5062(7) . ?
Ba2 O21 2.678(5) . ?
Ba2 O42 2.698(5) 1_545 ?
Ba2 O11 2.707(5) . ?
Ba2 O32 2.716(5) 1_545 ?
Ba2 O4 2.765(6) . ?
Ba2 O41 2.809(5) . ?
Ba2 O3 2.861(5) . ?
Ba2 O43 2.886(5) . ?
Ba2 P4 3.529(2) . ?
Cl1 C1 1.804(8) . ?
Cl2 C1 1.782(8) . ?
Cl3 C2 1.817(8) . ?
Cl4 C2 1.779(8) . ?
P1 O12 1.478(6) . ?
P1 O11 1.499(6) . ?
P1 O13 1.590(6) . ?
P1 C1 1.847(9) . ?
P2 O21 1.478(6) . ?
P2 O22 1.492(6) . ?
P2 O23 1.577(6) . ?
P2 C1 1.870(9) . ?
P3 O31 1.480(6) . ?
P3 O32 1.493(6) . ?
P3 O33 1.583(6) . ?
P3 C2 1.853(9) . ?
P4 O41 1.493(6) . ?
P4 O42 1.496(6) . ?
P4 O43 1.593(6) . ?
P4 C2 1.853(9) . ?
O12 Ba1 2.694(5) 1_545 ?
O13 C13 1.451(9) . ?
O22 Ba1 2.715(6) 1_545 ?
O23 C23 1.449(10) . ?
O32 Ba2 2.716(5) 1_565 ?
O33 C33 1.452(9) . ?
O42 Ba2 2.698(5) 1_565 ?
O43 C43 1.447(9) . ?
C13 C14 1.514(13) . ?
C13 H13A 0.9900 . ?
C13 H13B 0.9900 . ?
C14 H14A 0.9800 . ?
C14 H14B 0.9800 . ?
C14 H14C 0.9800 . ?
C23 C24 1.513(12) . ?
C23 H23A 0.9900 . ?
C23 H23B 0.9900 . ?
C24 H24A 0.9800 . ?
C24 H24B 0.9800 . ?
C24 H24C 0.9800 . ?
C33 C34 1.485(12) . ?
C33 H33A 0.9900 . ?
C33 H33B 0.9900 . ?
C34 H34A 0.9800 . ?
C34 H34B 0.9800 . ?
C34 H34C 0.9800 . ?
C43 C44 1.499(13) . ?
C43 H43A 0.9900 . ?
C43 H43B 0.9900 . ?
C44 H44A 0.9800 . ?
C44 H44B 0.9800 . ?
C44 H44C 0.9800 . ?

loop_
_geom_torsion_atom_site_label_1
_geom_torsion_atom_site_label_2
_geom_torsion_atom_site_label_3
_geom_torsion_atom_site_label_4
_geom_torsion
_geom_torsion_site_symmetry_1
_geom_torsion_site_symmetry_2
_geom_torsion_site_symmetry_3
_geom_torsion_site_symmetry_4
_geom_torsion_publ_flag
O12 Ba1 Ba2 O21 -94.3(3) 1_565 . . . ?
O41 Ba1 Ba2 O21 -140.0(2) . . . . ?
O22 Ba1 Ba2 O21 -62.34(17) 1_565 . . . ?
O31 Ba1 Ba2 O21 179.30(17) . . . . ?
O1 Ba1 Ba2 O21 89.7(2) . . . . ?
O11 Ba1 Ba2 O21 36.7(2) . . . . ?
O2 Ba1 Ba2 O21 124.13(18) . . . . ?
O13 Ba1 Ba2 O21 31.78(16) . . . . ?
P1 Ba1 Ba2 O21 37.43(13) . . . . ?
O12 Ba1 Ba2 O42 178.7(3) 1_565 . . 1_545 ?
O41 Ba1 Ba2 O42 133.1(3) . . . 1_545 ?
O22 Ba1 Ba2 O42 -149.3(3) 1_565 . . 1_545 ?
O31 Ba1 Ba2 O42 92.3(3) . . . 1_545 ?
O1 Ba1 Ba2 O42 2.7(3) . . . 1_545 ?
O11 Ba1 Ba2 O42 -50.3(3) . . . 1_545 ?
O2 Ba1 Ba2 O42 37.2(3) . . . 1_545 ?
O13 Ba1 Ba2 O42 -55.2(2) . . . 1_545 ?
P1 Ba1 Ba2 O42 -49.5(2) . . . 1_545 ?
O12 Ba1 Ba2 O11 -131.1(3) 1_565 . . . ?
O41 Ba1 Ba2 O11 -176.7(3) . . . . ?
O22 Ba1 Ba2 O11 -99.1(2) 1_565 . . . ?
O31 Ba1 Ba2 O11 142.6(2) . . . . ?
O1 Ba1 Ba2 O11 52.9(3) . . . . ?
O2 Ba1 Ba2 O11 87.4(2) . . . . ?
O13 Ba1 Ba2 O11 -4.9(2) . . . . ?
P1 Ba1 Ba2 O11 0.7(2) . . . . ?
O12 Ba1 Ba2 O32 147.9(2) 1_565 . . 1_545 ?
O41 Ba1 Ba2 O32 102.3(2) . . . 1_545 ?
O22 Ba1 Ba2 O32 179.91(16) 1_565 . . 1_545 ?
O31 Ba1 Ba2 O32 61.55(16) . . . 1_545 ?
O1 Ba1 Ba2 O32 -28.1(2) . . . 1_545 ?
O11 Ba1 Ba2 O32 -81.0(2) . . . 1_545 ?
O2 Ba1 Ba2 O32 6.38(17) . . . 1_545 ?
O13 Ba1 Ba2 O32 -85.97(16) . . . 1_545 ?
P1 Ba1 Ba2 O32 -80.32(12) . . . 1_545 ?
O12 Ba1 Ba2 O4 -4.5(3) 1_565 . . . ?
O41 Ba1 Ba2 O4 -50.1(3) . . . . ?
O22 Ba1 Ba2 O4 27.5(2) 1_565 . . . ?
O31 Ba1 Ba2 O4 -90.9(2) . . . . ?
O1 Ba1 Ba2 O4 179.5(3) . . . . ?
O11 Ba1 Ba2 O4 126.6(3) . . . . ?
O2 Ba1 Ba2 O4 -146.0(2) . . . . ?
O13 Ba1 Ba2 O4 121.6(2) . . . . ?
P1 Ba1 Ba2 O4 127.27(17) . . . . ?
O12 Ba1 Ba2 O41 45.6(3) 1_565 . . . ?
O22 Ba1 Ba2 O41 77.6(2) 1_565 . . . ?
O31 Ba1 Ba2 O41 -40.7(2) . . . . ?
O1 Ba1 Ba2 O41 -130.4(3) . . . . ?
O11 Ba1 Ba2 O41 176.7(3) . . . . ?
O2 Ba1 Ba2 O41 -95.9(2) . . . . ?
O13 Ba1 Ba2 O41 171.7(2) . . . . ?
P1 Ba1 Ba2 O41 177.4(2) . . . . ?
O12 Ba1 Ba2 O3 -36.4(3) 1_565 . . . ?
O41 Ba1 Ba2 O3 -82.1(2) . . . . ?
O22 Ba1 Ba2 O3 -4.44(17) 1_565 . . . ?
O31 Ba1 Ba2 O3 -122.81(17) . . . . ?
O1 Ba1 Ba2 O3 147.6(2) . . . . ?
O11 Ba1 Ba2 O3 94.6(2) . . . . ?
O2 Ba1 Ba2 O3 -177.97(17) . . . . ?
O13 Ba1 Ba2 O3 89.68(16) . . . . ?
P1 Ba1 Ba2 O3 95.33(13) . . . . ?
O12 Ba1 Ba2 O43 52.2(2) 1_565 . . . ?
O41 Ba1 Ba2 O43 6.6(2) . . . . ?
O22 Ba1 Ba2 O43 84.18(16) 1_565 . . . ?
O31 Ba1 Ba2 O43 -34.19(16) . . . . ?
O1 Ba1 Ba2 O43 -123.8(2) . . . . ?
O11 Ba1 Ba2 O43 -176.8(2) . . . . ?
O2 Ba1 Ba2 O43 -89.35(16) . . . . ?
O13 Ba1 Ba2 O43 178.30(15) . . . . ?
P1 Ba1 Ba2 O43 -176.05(12) . . . . ?
O12 Ba1 Ba2 P4 47.1(2) 1_565 . . . ?
O41 Ba1 Ba2 P4 1.4(2) . . . . ?
O22 Ba1 Ba2 P4 79.07(13) 1_565 . . . ?
O31 Ba1 Ba2 P4 -39.30(12) . . . . ?
O1 Ba1 Ba2 P4 -128.9(2) . . . . ?
O11 Ba1 Ba2 P4 178.1(2) . . . . ?
O2 Ba1 Ba2 P4 -94.46(13) . . . . ?
O13 Ba1 Ba2 P4 173.19(11) . . . . ?
P1 Ba1 Ba2 P4 178.84(6) . . . . ?
O12 Ba1 P1 O12 -118.9(4) 1_565 . . . ?
O41 Ba1 P1 O12 99.7(3) . . . . ?
O22 Ba1 P1 O12 172.6(3) 1_565 . . . ?
O31 Ba1 P1 O12 38.5(3) . . . . ?
O1 Ba1 P1 O12 -52.6(3) . . . . ?
O11 Ba1 P1 O12 99.2(4) . . . . ?
O2 Ba1 P1 O12 27.4(3) . . . . ?
O13 Ba1 P1 O12 -94.5(4) . . . . ?
Ba2 Ba1 P1 O12 98.2(3) . . . . ?
O12 Ba1 P1 O11 141.9(3) 1_565 . . . ?
O41 Ba1 P1 O11 0.5(3) . . . . ?
O22 Ba1 P1 O11 73.4(3) 1_565 . . . ?
O31 Ba1 P1 O11 -60.7(3) . . . . ?
O1 Ba1 P1 O11 -151.8(3) . . . . ?
O2 Ba1 P1 O11 -71.8(3) . . . . ?
O13 Ba1 P1 O11 166.3(4) . . . . ?
Ba2 Ba1 P1 O11 -1.0(3) . . . . ?
O12 Ba1 P1 O13 -24.4(3) 1_565 . . . ?
O41 Ba1 P1 O13 -165.8(3) . . . . ?
O22 Ba1 P1 O13 -92.9(3) 1_565 . . . ?
O31 Ba1 P1 O13 133.0(3) . . . . ?
O1 Ba1 P1 O13 41.9(3) . . . . ?
O11 Ba1 P1 O13 -166.3(4) . . . . ?
O2 Ba1 P1 O13 121.9(3) . . . . ?
Ba2 Ba1 P1 O13 -167.3(3) . . . . ?
O12 Ba1 P1 C1 62.6(4) 1_565 . . . ?
O41 Ba1 P1 C1 -78.8(4) . . . . ?
O22 Ba1 P1 C1 -5.9(3) 1_565 . . . ?
O31 Ba1 P1 C1 -140.0(4) . . . . ?
O1 Ba1 P1 C1 128.9(3) . . . . ?
O11 Ba1 P1 C1 -79.3(4) . . . . ?
O2 Ba1 P1 C1 -151.1(4) . . . . ?
O13 Ba1 P1 C1 87.0(4) . . . . ?
Ba2 Ba1 P1 C1 -80.3(3) . . . . ?
O21 Ba2 P4 O41 60.9(3) . . . . ?
O42 Ba2 P4 O41 -147.7(3) 1_545 . . . ?
O11 Ba2 P4 O41 -0.9(3) . . . . ?
O32 Ba2 P4 O41 -77.8(3) 1_545 . . . ?
O4 Ba2 P4 O41 143.3(3) . . . . ?
O3 Ba2 P4 O41 71.5(3) . . . . ?
O43 Ba2 P4 O41 -170.5(4) . . . . ?
Ba1 Ba2 P4 O41 -2.0(3) . . . . ?
O21 Ba2 P4 O42 -37.8(4) . . . . ?
O42 Ba2 P4 O42 113.6(4) 1_545 . . . ?
O11 Ba2 P4 O42 -99.6(3) . . . . ?
O32 Ba2 P4 O42 -176.5(3) 1_545 . . . ?
O4 Ba2 P4 O42 44.6(3) . . . . ?
O41 Ba2 P4 O42 -98.7(4) . . . . ?
O3 Ba2 P4 O42 -27.2(3) . . . . ?
O43 Ba2 P4 O42 90.8(4) . . . . ?
Ba1 Ba2 P4 O42 -100.7(3) . . . . ?
O21 Ba2 P4 O43 -128.6(3) . . . . ?
O42 Ba2 P4 O43 22.8(3) 1_545 . . . ?
O11 Ba2 P4 O43 169.6(3) . . . . ?
O32 Ba2 P4 O43 92.7(3) 1_545 . . . ?
O4 Ba2 P4 O43 -46.2(3) . . . . ?
O41 Ba2 P4 O43 170.5(4) . . . . ?
O3 Ba2 P4 O43 -118.0(3) . . . . ?
Ba1 Ba2 P4 O43 168.5(3) . . . . ?
O21 Ba2 P4 C2 144.7(3) . . . . ?
O42 Ba2 P4 C2 -63.9(4) 1_545 . . . ?
O11 Ba2 P4 C2 82.9(3) . . . . ?
O32 Ba2 P4 C2 6.0(3) 1_545 . . . ?
O4 Ba2 P4 C2 -132.9(3) . . . . ?
O41 Ba2 P4 C2 83.8(4) . . . . ?
O3 Ba2 P4 C2 155.2(3) . . . . ?
O43 Ba2 P4 C2 -86.7(4) . . . . ?
Ba1 Ba2 P4 C2 81.8(3) . . . . ?
O12 P1 O11 Ba2 64.4(6) . . . . ?
O13 P1 O11 Ba2 -170.3(4) . . . . ?
C1 P1 O11 Ba2 -58.6(6) . . . . ?
Ba1 P1 O11 Ba2 177.8(6) . . . . ?
O12 P1 O11 Ba1 -113.4(3) . . . . ?
O13 P1 O11 Ba1 11.9(4) . . . . ?
C1 P1 O11 Ba1 123.6(3) . . . . ?
O21 Ba2 O11 P1 42.0(5) . . . . ?
O42 Ba2 O11 P1 -24.9(6) 1_545 . . . ?
O32 Ba2 O11 P1 -86.2(5) 1_545 . . . ?
O4 Ba2 O11 P1 88.3(6) . . . . ?
O41 Ba2 O11 P1 -179.8(5) . . . . ?
O3 Ba2 O11 P1 109.3(5) . . . . ?
O43 Ba2 O11 P1 -174.1(4) . . . . ?
P4 Ba2 O11 P1 -179.4(5) . . . . ?
Ba1 Ba2 O11 P1 -177.8(6) . . . . ?
O21 Ba2 O11 Ba1 -140.3(2) . . . . ?
O42 Ba2 O11 Ba1 152.86(17) 1_545 . . . ?
O32 Ba2 O11 Ba1 91.6(2) 1_545 . . . ?
O4 Ba2 O11 Ba1 -93.9(3) . . . . ?
O41 Ba2 O11 Ba1 -1.99(17) . . . . ?
O3 Ba2 O11 Ba1 -73.0(2) . . . . ?
O43 Ba2 O11 Ba1 3.7(3) . . . . ?
P4 Ba2 O11 Ba1 -1.59(18) . . . . ?
O12 Ba1 O11 P1 -66.6(5) 1_565 . . . ?
O41 Ba1 O11 P1 -179.4(3) . . . . ?
O22 Ba1 O11 P1 -105.9(3) 1_565 . . . ?
O31 Ba1 O11 P1 133.9(3) . . . . ?
O1 Ba1 O11 P1 31.7(4) . . . . ?
O2 Ba1 O11 P1 100.6(3) . . . . ?
O13 Ba1 O11 P1 -8.0(2) . . . . ?
Ba2 Ba1 O11 P1 178.5(4) . . . . ?
O12 Ba1 O11 Ba2 114.9(3) 1_565 . . . ?
O41 Ba1 O11 Ba2 2.07(18) . . . . ?
O22 Ba1 O11 Ba2 75.6(2) 1_565 . . . ?
O31 Ba1 O11 Ba2 -44.6(3) . . . . ?
O1 Ba1 O11 Ba2 -146.82(19) . . . . ?
O2 Ba1 O11 Ba2 -77.9(2) . . . . ?
O13 Ba1 O11 Ba2 173.5(3) . . . . ?
P1 Ba1 O11 Ba2 -178.5(4) . . . . ?
O11 P1 O12 Ba1 -69.6(5) . . . 1_545 ?
O13 P1 O12 Ba1 168.9(4) . . . 1_545 ?
C1 P1 O12 Ba1 52.6(5) . . . 1_545 ?
Ba1 P1 O12 Ba1 -126.1(3) . . . 1_545 ?
O12 P1 O13 C13 -32.9(7) . . . . ?
O11 P1 O13 C13 -163.2(6) . . . . ?
C1 P1 O13 C13 84.7(7) . . . . ?
Ba1 P1 O13 C13 -152.8(7) . . . . ?
O12 P1 O13 Ba1 119.9(3) . . . . ?
O11 P1 O13 Ba1 -10.3(3) . . . . ?
C1 P1 O13 Ba1 -122.4(3) . . . . ?
O12 Ba1 O13 C13 -47.8(7) 1_565 . . . ?
O41 Ba1 O13 C13 165.8(6) . . . . ?
O22 Ba1 O13 C13 -122.5(7) 1_565 . . . ?
O31 Ba1 O13 C13 72.9(7) . . . . ?
O1 Ba1 O13 C13 12.6(7) . . . . ?
O11 Ba1 O13 C13 156.6(7) . . . . ?
O2 Ba1 O13 C13 94.5(7) . . . . ?
P1 Ba1 O13 C13 149.5(8) . . . . ?
Ba2 Ba1 O13 C13 160.3(7) . . . . ?
O12 Ba1 O13 P1 162.7(2) 1_565 . . . ?
O41 Ba1 O13 P1 16.3(3) . . . . ?
O22 Ba1 O13 P1 88.1(3) 1_565 . . . ?
O31 Ba1 O13 P1 -76.6(4) . . . . ?
O1 Ba1 O13 P1 -136.9(3) . . . . ?
O11 Ba1 O13 P1 7.1(2) . . . . ?
O2 Ba1 O13 P1 -55.0(3) . . . . ?
Ba2 Ba1 O13 P1 10.8(2) . . . . ?
O22 P2 O21 Ba2 -50.4(6) . . . . ?
O23 P2 O21 Ba2 -179.8(4) . . . . ?
C1 P2 O21 Ba2 69.5(5) . . . . ?
O42 Ba2 O21 P2 80.1(5) 1_545 . . . ?
O11 Ba2 O21 P2 -47.6(5) . . . . ?
O32 Ba2 O21 P2 12.7(6) 1_545 . . . ?
O4 Ba2 O21 P2 157.5(5) . . . . ?
O41 Ba2 O21 P2 -94.3(5) . . . . ?
O3 Ba2 O21 P2 -130.1(5) . . . . ?
O43 Ba2 O21 P2 -158.1(4) . . . . ?
P4 Ba2 O21 P2 -118.8(4) . . . . ?
Ba1 Ba2 O21 P2 -69.3(5) . . . . ?
O21 P2 O22 Ba1 78.0(6) . . . 1_545 ?
O23 P2 O22 Ba1 -154.8(4) . . . 1_545 ?
C1 P2 O22 Ba1 -41.7(6) . . . 1_545 ?
O21 P2 O23 C23 156.8(6) . . . . ?
O22 P2 O23 C23 23.2(7) . . . . ?
C1 P2 O23 C23 -91.2(7) . . . . ?
O32 P3 O31 Ba1 49.9(6) . . . . ?
O33 P3 O31 Ba1 178.9(4) . . . . ?
C2 P3 O31 Ba1 -71.2(5) . . . . ?
O12 Ba1 O31 P3 -77.3(4) 1_565 . . . ?
O41 Ba1 O31 P3 46.0(4) . . . . ?
O22 Ba1 O31 P3 -7.7(5) 1_565 . . . ?
O1 Ba1 O31 P3 -147.5(4) . . . . ?
O11 Ba1 O31 P3 93.7(4) . . . . ?
O2 Ba1 O31 P3 129.7(5) . . . . ?
O13 Ba1 O31 P3 154.7(3) . . . . ?
P1 Ba1 O31 P3 117.4(4) . . . . ?
Ba2 Ba1 O31 P3 70.5(4) . . . . ?
O31 P3 O32 Ba2 -79.4(6) . . . 1_565 ?
O33 P3 O32 Ba2 153.5(4) . . . 1_565 ?
C2 P3 O32 Ba2 41.6(6) . . . 1_565 ?
O31 P3 O33 C33 -153.0(6) . . . . ?
O32 P3 O33 C33 -19.8(7) . . . . ?
C2 P3 O33 C33 94.6(7) . . . . ?
O42 P4 O41 Ba1 -66.4(6) . . . . ?
O43 P4 O41 Ba1 167.3(5) . . . . ?
C2 P4 O41 Ba1 55.8(6) . . . . ?
Ba2 P4 O41 Ba1 175.2(7) . . . . ?
O42 P4 O41 Ba2 118.5(3) . . . . ?
O43 P4 O41 Ba2 -7.8(3) . . . . ?
C2 P4 O41 Ba2 -119.4(3) . . . . ?
O12 Ba1 O41 P4 30.4(6) 1_565 . . . ?
O22 Ba1 O41 P4 92.3(6) 1_565 . . . ?
O31 Ba1 O41 P4 -40.0(5) . . . . ?
O1 Ba1 O41 P4 -68.4(7) . . . . ?
O11 Ba1 O41 P4 -177.1(6) . . . . ?
O2 Ba1 O41 P4 -104.3(6) . . . . ?
O13 Ba1 O41 P4 175.5(5) . . . . ?
P1 Ba1 O41 P4 -177.3(5) . . . . ?
Ba2 Ba1 O41 P4 -175.1(7) . . . . ?
O12 Ba1 O41 Ba2 -154.50(18) 1_565 . . . ?
O22 Ba1 O41 Ba2 -92.7(2) 1_565 . . . ?
O31 Ba1 O41 Ba2 135.1(2) . . . . ?
O1 Ba1 O41 Ba2 106.7(3) . . . . ?
O11 Ba1 O41 Ba2 -1.98(17) . . . . ?
O2 Ba1 O41 Ba2 70.8(2) . . . . ?
O13 Ba1 O41 Ba2 -9.4(3) . . . . ?
P1 Ba1 O41 Ba2 -2.20(17) . . . . ?
O21 Ba2 O41 P4 -134.6(3) . . . . ?
O42 Ba2 O41 P4 58.7(5) 1_545 . . . ?
O11 Ba2 O41 P4 179.0(3) . . . . ?
O32 Ba2 O41 P4 102.7(3) 1_545 . . . ?
O4 Ba2 O41 P4 -38.9(3) . . . . ?
O3 Ba2 O41 P4 -100.0(3) . . . . ?
O43 Ba2 O41 P4 5.5(2) . . . . ?
Ba1 Ba2 O41 P4 177.0(4) . . . . ?
O21 Ba2 O41 Ba1 48.4(3) . . . . ?
O42 Ba2 O41 Ba1 -118.2(3) 1_545 . . . ?
O11 Ba2 O41 Ba1 2.04(17) . . . . ?
O32 Ba2 O41 Ba1 -74.3(2) 1_545 . . . ?
O4 Ba2 O41 Ba1 144.13(19) . . . . ?
O3 Ba2 O41 Ba1 83.1(2) . . . . ?
O43 Ba2 O41 Ba1 -171.5(3) . . . . ?
P4 Ba2 O41 Ba1 -177.0(4) . . . . ?
O41 P4 O42 Ba2 62.1(5) . . . 1_565 ?
O43 P4 O42 Ba2 -176.2(3) . . . 1_565 ?
C2 P4 O42 Ba2 -59.3(5) . . . 1_565 ?
Ba2 P4 O42 Ba2 122.9(3) . . . 1_565 ?
O41 P4 O43 C43 169.8(6) . . . . ?
O42 P4 O43 C43 39.0(7) . . . . ?
C2 P4 O43 C43 -78.8(7) . . . . ?
Ba2 P4 O43 C43 162.4(7) . . . . ?
O41 P4 O43 Ba2 7.4(3) . . . . ?
O42 P4 O43 Ba2 -123.4(3) . . . . ?
C2 P4 O43 Ba2 118.9(3) . . . . ?
O21 Ba2 O43 C43 -78.2(7) . . . . ?
O42 Ba2 O43 C43 35.6(7) 1_545 . . . ?
O11 Ba2 O43 C43 -172.8(6) . . . . ?
O32 Ba2 O43 C43 109.9(6) 1_545 . . . ?
O4 Ba2 O43 C43 -30.6(6) . . . . ?
O41 Ba2 O43 C43 -165.9(7) . . . . ?
O3 Ba2 O43 C43 -103.1(6) . . . . ?
P4 Ba2 O43 C43 -160.9(8) . . . . ?
Ba1 Ba2 O43 C43 -170.7(6) . . . . ?
O21 Ba2 O43 P4 82.7(4) . . . . ?
O42 Ba2 O43 P4 -163.6(2) 1_545 . . . ?
O11 Ba2 O43 P4 -11.9(3) . . . . ?
O32 Ba2 O43 P4 -89.3(3) 1_545 . . . ?
O4 Ba2 O43 P4 130.2(3) . . . . ?
O41 Ba2 O43 P4 -5.0(2) . . . . ?
O3 Ba2 O43 P4 57.8(3) . . . . ?
Ba1 Ba2 O43 P4 -9.8(2) . . . . ?
O12 P1 C1 Cl2 167.5(4) . . . . ?
O11 P1 C1 Cl2 -62.6(5) . . . . ?
O13 P1 C1 Cl2 47.6(5) . . . . ?
Ba1 P1 C1 Cl2 -13.8(6) . . . . ?
O12 P1 C1 Cl1 48.8(5) . . . . ?
O11 P1 C1 Cl1 178.6(4) . . . . ?
O13 P1 C1 Cl1 -71.1(5) . . . . ?
Ba1 P1 C1 Cl1 -132.5(3) . . . . ?
O12 P1 C1 P2 -72.7(5) . . . . ?
O11 P1 C1 P2 57.2(5) . . . . ?
O13 P1 C1 P2 167.4(4) . . . . ?
Ba1 P1 C1 P2 106.0(4) . . . . ?
O21 P2 C1 Cl2 57.4(5) . . . . ?
O22 P2 C1 Cl2 -174.3(4) . . . . ?
O23 P2 C1 Cl2 -55.6(5) . . . . ?
O21 P2 C1 Cl1 174.6(4) . . . . ?
O22 P2 C1 Cl1 -57.1(5) . . . . ?
O23 P2 C1 Cl1 61.6(5) . . . . ?
O21 P2 C1 P1 -62.9(5) . . . . ?
O22 P2 C1 P1 65.4(5) . . . . ?
O23 P2 C1 P1 -175.9(4) . . . . ?
O31 P3 C2 Cl4 -55.2(5) . . . . ?
O32 P3 C2 Cl4 175.9(4) . . . . ?
O33 P3 C2 Cl4 57.9(5) . . . . ?
O31 P3 C2 Cl3 -173.1(4) . . . . ?
O32 P3 C2 Cl3 58.0(5) . . . . ?
O33 P3 C2 Cl3 -60.0(5) . . . . ?
O31 P3 C2 P4 65.6(5) . . . . ?
O32 P3 C2 P4 -63.3(5) . . . . ?
O33 P3 C2 P4 178.8(4) . . . . ?
O41 P4 C2 Cl4 65.8(5) . . . . ?
O42 P4 C2 Cl4 -164.6(4) . . . . ?
O43 P4 C2 Cl4 -43.5(5) . . . . ?
Ba2 P4 C2 Cl4 13.4(5) . . . . ?
O41 P4 C2 Cl3 -176.8(4) . . . . ?
O42 P4 C2 Cl3 -47.1(5) . . . . ?
O43 P4 C2 Cl3 73.9(4) . . . . ?
Ba2 P4 C2 Cl3 130.9(3) . . . . ?
O41 P4 C2 P3 -55.4(5) . . . . ?
O42 P4 C2 P3 74.3(5) . . . . ?
O43 P4 C2 P3 -164.6(4) . . . . ?
Ba2 P4 C2 P3 -107.7(4) . . . . ?
P1 O13 C13 C14 -119.7(7) . . . . ?
Ba1 O13 C13 C14 98.0(8) . . . . ?
P2 O23 C23 C24 -119.1(7) . . . . ?
P3 O33 C33 C34 -152.0(6) . . . . ?
P4 O43 C43 C44 133.8(7) . . . . ?
Ba2 O43 C43 C44 -69.6(9) . . . . ?
